data_7042675
loop_
_publ_author_name
'Petzold, Holm'
'Djomgoue, Paul'
'H\"orner, Gerald'
'Heider, Silvio'
'Lochenie, Charles'
'Weber, Birgit'
'Rueffer, Tobias'
'Schaarschmidt, Dieter'

_publ_section_title
;
 Spin state variability in Fe2+ complexes of substituted
 (2-(pyridin-2-yl)-1,10-phenanthroline) ligands as versatile terpyridine
 analogues
;
_journal_name_full 'Dalton Trans.'
_journal_paper_doi 10.1039/C7DT00422B
_journal_year 2017
_chemical_formula_moiety 'C34 H20 Br2 Fe N6, 2(B F4), 2(C2 H3 N)'
_chemical_formula_sum 'C38 H26 B2 Br2 F8 Fe N8'
_chemical_formula_weight 983.96
_chemical_name_common HS-[Fe(5d)2](BF4)2
_chemical_name_systematic
;
 ?
;
_space_group_crystal_system triclinic
_space_group_IT_number 2
_space_group_name_Hall '-P 1'
_space_group_name_H-M_alt 'P -1'
_symmetry_space_group_name_Hall '-P 1'
_symmetry_space_group_name_H-M 'P -1'
_atom_sites_solution_hydrogens geom
_audit_creation_method SHELXL-2013
_audit_update_record
;
2017-03-15 deposited with the CCDC.
2017-04-12 downloaded from the CCDC.
;
_cell_angle_alpha 81.490(5)
_cell_angle_beta 86.353(5)
_cell_angle_gamma 113.602(7)
_cell_formula_units_Z 2
_cell_length_a 12.074(1)
_cell_length_b 12.2201(8)
_cell_length_c 14.8271(8)
_cell_measurement_reflns_used 3804
_cell_measurement_temperature 298
_cell_measurement_theta_max 25.6950
_cell_measurement_theta_min 3.3680
_cell_volume 1964.3(3)
_computing_cell_refinement
;
CrysAlisPro, Agilent Technologies,
Version 1.171.36.28 (release 01-02-2013 CrysAlis171 .NET)
(compiled Feb  1 2013,16:14:44)
;
_computing_data_collection
;
CrysAlisPro, Agilent Technologies,
Version 1.171.36.28 (release 01-02-2013 CrysAlis171 .NET)
(compiled Feb  1 2013,16:14:44)
;
_computing_data_reduction
;
CrysAlisPro, Agilent Technologies,
Version 1.171.36.28 (release 01-02-2013 CrysAlis171 .NET)
(compiled Feb  1 2013,16:14:44)
;
_computing_structure_refinement 'SHELXL-2013 (Sheldrick, 2013)'
_computing_structure_solution 'SHELXS-2013 (Sheldrick, 2013)'
_diffrn_ambient_temperature 298
_diffrn_measured_fraction_theta_full 0.943
_diffrn_measured_fraction_theta_max 0.943
_diffrn_measurement_device_type 'oxford gemini s'
_diffrn_measurement_method '\w scans'
_diffrn_radiation_type MoK\a
_diffrn_radiation_wavelength 0.71073
_diffrn_reflns_av_R_equivalents 0.0459
_diffrn_reflns_av_unetI/netI 0.0734
_diffrn_reflns_Laue_measured_fraction_full 0.943
_diffrn_reflns_Laue_measured_fraction_max 0.943
_diffrn_reflns_limit_h_max 8
_diffrn_reflns_limit_h_min -14
_diffrn_reflns_limit_k_max 14
_diffrn_reflns_limit_k_min -14
_diffrn_reflns_limit_l_max 17
_diffrn_reflns_limit_l_min -17
_diffrn_reflns_number 11687
_diffrn_reflns_point_group_measured_fraction_full 0.943
_diffrn_reflns_point_group_measured_fraction_max 0.943
_diffrn_reflns_theta_full 25.000
_diffrn_reflns_theta_max 25.000
_diffrn_reflns_theta_min 3.054
_diffrn_standards_decay_% 2
_diffrn_standards_interval_count 50
_diffrn_standards_interval_time 25
_diffrn_standards_number 1
_exptl_absorpt_coefficient_mu 2.497
_exptl_absorpt_correction_T_max 1.00000
_exptl_absorpt_correction_T_min 0.77095
_exptl_absorpt_correction_type multi-scan
_exptl_absorpt_process_details
;
CrysAlisPro, Agilent Technologies,
Version 1.171.36.28 (release 01-02-2013 CrysAlis171 .NET)
(compiled Feb  1 2013,16:14:44)
Empirical absorption correction using spherical harmonics,
 implemented in SCALE3 ABSPACK scaling algorithm.
;
_exptl_crystal_colour purple
_exptl_crystal_density_diffrn 1.664
_exptl_crystal_description plate
_exptl_crystal_F_000 976
_exptl_crystal_size_max 0.36
_exptl_crystal_size_mid 0.28
_exptl_crystal_size_min 0.12
_refine_diff_density_max 0.665
_refine_diff_density_min -0.634
_refine_diff_density_rms 0.166
_refine_ls_extinction_method none
_refine_ls_goodness_of_fit_ref 0.968
_refine_ls_hydrogen_treatment constr
_refine_ls_matrix_type full
_refine_ls_number_parameters 580
_refine_ls_number_reflns 6525
_refine_ls_number_restraints 91
_refine_ls_restrained_S_all 0.972
_refine_ls_R_factor_all 0.1120
_refine_ls_R_factor_gt 0.0653
_refine_ls_shift/su_max 0.048
_refine_ls_shift/su_mean 0.002
_refine_ls_structure_factor_coef Fsqd
_refine_ls_weighting_details 'w=1/[\s^2^(Fo^2^)+(0.1808P)^2^] where P=(Fo^2^+2Fc^2^)/3'
_refine_ls_weighting_scheme calc
_refine_ls_wR_factor_gt 0.1866
_refine_ls_wR_factor_ref 0.2636
_reflns_Friedel_coverage 0.000
_reflns_number_gt 4185
_reflns_number_total 6525
_reflns_threshold_expression 'I > 2\s(I)'
_cod_data_source_file c7dt00422b3.cif
_cod_data_source_block HS_Fe5d
_cod_database_code 7042675
_shelx_space_group_comment
;
The symmetry employed for this shelxl refinement is uniquely defined
by the following loop, which should always be used as a source of
symmetry information in preference to the above space-group names.
They are only intended as comments.
;
_shelxl_version_number 2013-4

loop_
_space_group_symop_operation_xyz
'x, y, z'
'-x, -y, -z'

loop_
_atom_site_label
_atom_site_type_symbol
_atom_site_fract_x
_atom_site_fract_y
_atom_site_fract_z
_atom_site_U_iso_or_equiv
_atom_site_adp_type
_atom_site_occupancy
_atom_site_site_symmetry_order
_atom_site_calc_flag
_atom_site_refinement_flags_posn
_atom_site_refinement_flags_adp
_atom_site_refinement_flags_occupancy
_atom_site_disorder_assembly
_atom_site_disorder_group
C1 C -0.0190(8) 0.9385(7) 0.2996(5) 0.0592(19) Uani 1 1 d . . . . .
H1 H -0.0298 0.8796 0.2638 0.071 Uiso 1 1 calc R U . . .
C2 C -0.1220(8) 0.9477(7) 0.3359(5) 0.067(2) Uani 1 1 d . . . . .
H2 H -0.1990 0.8975 0.3244 0.081 Uiso 1 1 calc R U . . .
C3 C -0.1068(9) 1.0348(8) 0.3906(6) 0.075(3) Uani 1 1 d . . . . .
H3 H -0.1743 1.0440 0.4160 0.090 Uiso 1 1 calc R U . . .
C4 C 0.0094(8) 1.1079(7) 0.4070(5) 0.0596(19) Uani 1 1 d . . . . .
C5 C 0.1074(8) 1.0910(6) 0.3650(4) 0.0548(19) Uani 1 1 d . . . . .
C6 C 0.0337(10) 1.1974(8) 0.4636(5) 0.074(2) Uani 1 1 d . . . . .
H6 H -0.0310 1.2092 0.4911 0.089 Uiso 1 1 calc R U . . .
C7 C 0.1498(13) 1.2665(8) 0.4784(5) 0.091(3) Uani 1 1 d . . . . .
H7 H 0.1628 1.3237 0.5162 0.109 Uiso 1 1 calc R U . . .
C8 C 0.2509(9) 1.2514(7) 0.4366(5) 0.066(2) Uani 1 1 d . . . . .
C9 C 0.2311(8) 1.1650(5) 0.3803(4) 0.0524(18) Uani 1 1 d . . . . .
C10 C 0.3727(11) 1.3155(8) 0.4507(6) 0.085(3) Uani 1 1 d . . . . .
H10 H 0.3911 1.3721 0.4893 0.102 Uiso 1 1 calc R U . . .
C11 C 0.4624(12) 1.2949(7) 0.4085(6) 0.089(3) Uani 1 1 d . . . . .
H11 H 0.5429 1.3379 0.4171 0.107 Uiso 1 1 calc R U . . .
C12 C 0.4337(8) 1.2064(6) 0.3499(5) 0.060(2) Uani 1 1 d . . . . .
C13 C 0.5203(8) 1.1738(6) 0.3003(5) 0.061(2) Uani 1 1 d . . . . .
C14 C 0.6489(9) 1.2273(8) 0.3068(6) 0.079(3) Uani 1 1 d . . . . .
H14 H 0.6816 1.2874 0.3415 0.095 Uiso 1 1 calc R U . . .
C15 C 0.7195(10) 1.1872(11) 0.2611(7) 0.095(3) Uani 1 1 d . . . . .
H15 H 0.8027 1.2198 0.2650 0.114 Uiso 1 1 calc R U . . .
C16 C 0.6744(9) 1.1013(9) 0.2095(7) 0.081(3) Uani 1 1 d . . . . .
H16 H 0.7251 1.0750 0.1778 0.098 Uiso 1 1 calc R U . . .
C17 C 0.5503(8) 1.0535(8) 0.2053(5) 0.068(2) Uani 1 1 d . . . . .
C18 C 0.3432(10) 1.2748(7) 0.1159(5) 0.075(2) Uani 1 1 d . . . . .
H18 H 0.3853 1.3121 0.1612 0.090 Uiso 1 1 calc R U . . .
C19 C 0.3358(10) 1.3466(7) 0.0351(6) 0.082(3) Uani 1 1 d . . . . .
H19 H 0.3661 1.4305 0.0307 0.098 Uiso 1 1 calc R U . . .
C20 C 0.2869(7) 1.2980(7) -0.0349(5) 0.064(2) Uani 1 1 d . . . . .
H20 H 0.2898 1.3472 -0.0900 0.077 Uiso 1 1 calc R U . . .
C21 C 0.2302(7) 1.1699(6) -0.0241(5) 0.0576(18) Uani 1 1 d . . . . .
C22 C 0.2362(7) 1.1029(6) 0.0601(4) 0.0481(16) Uani 1 1 d . . . . .
C23 C 0.1697(8) 1.1071(7) -0.0921(5) 0.068(2) Uani 1 1 d . . . . .
H23 H 0.1682 1.1517 -0.1481 0.082 Uiso 1 1 calc R U . . .
C24 C 0.1146(7) 0.9851(7) -0.0779(5) 0.0611(19) Uani 1 1 d . . . . .
H24 H 0.0726 0.9467 -0.1228 0.073 Uiso 1 1 calc R U . . .
C25 C 0.1203(7) 0.9142(6) 0.0060(4) 0.0536(17) Uani 1 1 d . . . . .
C26 C 0.1804(7) 0.9718(6) 0.0738(4) 0.0507(16) Uani 1 1 d . . . . .
C27 C 0.0678(7) 0.7858(7) 0.0272(5) 0.064(2) Uani 1 1 d . . . . .
H27 H 0.0278 0.7422 -0.0162 0.076 Uiso 1 1 calc R U . . .
C28 C 0.0745(7) 0.7246(6) 0.1093(6) 0.0598(19) Uani 1 1 d . . . . .
H28 H 0.0370 0.6401 0.1237 0.072 Uiso 1 1 calc R U . . .
C29 C 0.1403(7) 0.7934(6) 0.1729(5) 0.0559(18) Uani 1 1 d . . . . .
C30 C 0.1585(7) 0.7407(6) 0.2651(5) 0.0525(16) Uani 1 1 d . . . . .
C31 C 0.1084(9) 0.6157(7) 0.2984(6) 0.074(2) Uani 1 1 d . . . . .
H31 H 0.0612 0.5612 0.2638 0.088 Uiso 1 1 calc R U . . .
C32 C 0.1308(12) 0.5758(9) 0.3829(8) 0.108(4) Uani 1 1 d . . . . .
H32 H 0.0988 0.4927 0.4062 0.130 Uiso 1 1 calc R U . . .
C33 C 0.1988(10) 0.6547(8) 0.4339(6) 0.086(3) Uani 1 1 d . . . . .
H33 H 0.2156 0.6285 0.4915 0.103 Uiso 1 1 calc R U . . .
C34 C 0.2417(8) 0.7768(7) 0.3948(5) 0.066(2) Uani 1 1 d . . . . .
C35 C 0.3108(14) 0.6650(14) -0.0213(10) 0.113(4) Uani 1 1 d . . . . .
C36 C 0.2176(17) 0.5808(11) -0.0622(8) 0.135(5) Uani 1 1 d . . . . .
H36A H 0.2472 0.5869 -0.1252 0.202 Uiso 1 1 calc R U . . .
H36B H 0.1474 0.5993 -0.0597 0.202 Uiso 1 1 calc R U . . .
H36C H 0.1954 0.4997 -0.0291 0.202 Uiso 1 1 calc R U . . .
C37 C 0.500(2) 0.701(2) 0.3036(16) 0.180(9) Uani 1 1 d . . . . .
C38 C 0.4432(19) 0.6107(16) 0.2474(15) 0.187(8) Uani 1 1 d . . . . .
H38A H 0.4209 0.6478 0.1941 0.281 Uiso 1 1 calc R U . . .
H38B H 0.3717 0.5456 0.2827 0.281 Uiso 1 1 calc R U . . .
H38C H 0.5001 0.5790 0.2283 0.281 Uiso 1 1 calc R U . . .
B1 B -0.0740(9) 0.6533(8) -0.2011(6) 0.073(3) Uani 1 1 d D . . . .
N1 N 0.0972(6) 1.0084(4) 0.3118(3) 0.0502(14) Uani 1 1 d . . . . .
N2 N 0.3183(6) 1.1438(5) 0.3383(4) 0.0529(15) Uani 1 1 d . . . . .
N3 N 0.4739(5) 1.0882(5) 0.2493(4) 0.0542(14) Uani 1 1 d . . . . .
N4 N 0.2896(6) 1.1522(5) 0.1284(4) 0.0562(15) Uani 1 1 d . . . . .
N5 N 0.1882(5) 0.9126(4) 0.1552(4) 0.0479(13) Uani 1 1 d . . . . .
N6 N 0.2238(5) 0.8213(5) 0.3140(4) 0.0499(13) Uani 1 1 d . . . . .
N7 N 0.3902(19) 0.7266(15) 0.0096(13) 0.205(8) Uani 1 1 d . . . . .
N8 N 0.538(2) 0.779(2) 0.3452(12) 0.203(8) Uani 1 1 d . . . . .
F1 F -0.0480(7) 0.7640(5) -0.1795(4) 0.121(2) Uani 1 1 d D . . . .
F2 F -0.1905(6) 0.6086(8) -0.2206(7) 0.170(4) Uani 1 1 d D . . . .
F3 F -0.0588(10) 0.5788(6) -0.1320(5) 0.169(4) Uani 1 1 d D . . . .
F4 F -0.0057(6) 0.6591(5) -0.2788(4) 0.1066(19) Uani 1 1 d D . . . .
B2 B 0.251(2) 0.447(2) 0.7048(13) 0.054(7) Uani 0.314(17) 1 d D U P A 1
F5 F 0.277(3) 0.478(2) 0.6117(11) 0.099(10) Uani 0.314(17) 1 d D U P A 1
F6 F 0.1631(18) 0.483(2) 0.737(2) 0.130(11) Uani 0.314(17) 1 d D U P A 1
F7 F 0.209(3) 0.3235(14) 0.7264(16) 0.127(11) Uani 0.314(17) 1 d D U P A 1
F8 F 0.3373(15) 0.501(2) 0.7587(15) 0.060(5) Uani 0.314(17) 1 d D U P A 1
B2' B 0.2353(15) 0.4237(14) 0.6960(12) 0.084(7) Uani 0.686(17) 1 d D . P A 2
F5' F 0.3138(15) 0.396(3) 0.6476(17) 0.244(13) Uani 0.686(17) 1 d D . P A 2
F6' F 0.2095(18) 0.5012(12) 0.6374(13) 0.162(9) Uani 0.686(17) 1 d D . P A 2
F7' F 0.1382(12) 0.3278(14) 0.7310(15) 0.202(10) Uani 0.686(17) 1 d D . P A 2
F8' F 0.312(2) 0.4797(16) 0.7512(12) 0.191(11) Uani 0.686(17) 1 d D . P A 2
Fe1 Fe 0.27327(9) 1.01696(8) 0.25120(6) 0.0451(3) Uani 1 1 d . . . . .
Br1 Br 0.48265(10) 0.93900(9) 0.13020(6) 0.0852(4) Uani 1 1 d . . . . .
Br2 Br 0.34108(9) 0.89255(8) 0.46217(5) 0.0734(3) Uani 1 1 d . . . . .

loop_
_atom_site_aniso_label
_atom_site_aniso_U_11
_atom_site_aniso_U_22
_atom_site_aniso_U_33
_atom_site_aniso_U_23
_atom_site_aniso_U_13
_atom_site_aniso_U_12
C1 0.075(6) 0.068(4) 0.048(4) -0.008(3) -0.012(4) 0.044(4)
C2 0.066(5) 0.075(5) 0.054(4) 0.002(4) -0.005(4) 0.027(4)
C3 0.081(7) 0.095(6) 0.059(5) 0.014(4) 0.008(4) 0.058(5)
C4 0.078(6) 0.065(4) 0.040(4) 0.005(3) -0.003(4) 0.040(4)
C5 0.090(6) 0.048(3) 0.032(3) -0.004(3) -0.010(3) 0.036(4)
C6 0.111(8) 0.080(5) 0.050(4) -0.017(4) -0.012(5) 0.059(6)
C7 0.181(12) 0.084(6) 0.043(4) -0.022(4) -0.025(6) 0.086(8)
C8 0.105(7) 0.059(4) 0.039(4) -0.017(3) -0.021(4) 0.035(5)
C9 0.082(6) 0.044(3) 0.032(3) -0.010(3) -0.013(3) 0.025(4)
C10 0.134(10) 0.069(5) 0.065(5) -0.034(4) -0.025(6) 0.047(6)
C11 0.127(9) 0.061(5) 0.055(5) -0.011(4) -0.038(5) 0.009(5)
C12 0.076(6) 0.050(4) 0.044(4) -0.006(3) -0.018(4) 0.015(4)
C13 0.074(6) 0.060(4) 0.045(4) -0.003(3) -0.020(4) 0.023(4)
C14 0.083(7) 0.083(5) 0.061(5) 0.005(4) -0.024(5) 0.027(5)
C15 0.071(7) 0.126(8) 0.076(6) 0.009(6) -0.019(5) 0.038(7)
C16 0.051(6) 0.108(7) 0.075(6) 0.001(5) -0.001(4) 0.031(5)
C17 0.067(6) 0.084(5) 0.050(4) 0.002(4) -0.006(4) 0.032(5)
C18 0.115(8) 0.052(4) 0.056(5) -0.008(3) -0.016(4) 0.035(5)
C19 0.108(8) 0.056(4) 0.077(6) 0.003(4) -0.009(5) 0.036(5)
C20 0.058(5) 0.068(5) 0.059(5) 0.007(4) -0.008(4) 0.026(4)
C21 0.068(5) 0.074(5) 0.041(4) -0.004(3) -0.009(3) 0.043(4)
C22 0.058(5) 0.057(4) 0.036(3) -0.015(3) -0.006(3) 0.029(3)
C23 0.094(6) 0.091(6) 0.036(4) -0.006(4) -0.011(4) 0.057(5)
C24 0.071(5) 0.086(5) 0.046(4) -0.019(4) -0.024(3) 0.048(5)
C25 0.063(5) 0.061(4) 0.042(4) -0.020(3) -0.009(3) 0.028(4)
C26 0.065(5) 0.060(4) 0.038(3) -0.013(3) -0.007(3) 0.036(4)
C27 0.062(5) 0.071(5) 0.063(5) -0.030(4) -0.025(4) 0.024(4)
C28 0.046(5) 0.057(4) 0.079(5) -0.022(4) -0.017(4) 0.020(4)
C29 0.069(5) 0.051(4) 0.055(4) -0.017(3) -0.017(4) 0.029(4)
C30 0.053(4) 0.046(3) 0.062(4) -0.009(3) -0.010(3) 0.024(3)
C31 0.086(7) 0.056(4) 0.085(6) -0.011(4) -0.026(5) 0.035(4)
C32 0.148(11) 0.070(6) 0.098(8) 0.014(5) -0.018(7) 0.046(7)
C33 0.110(8) 0.079(6) 0.068(6) 0.008(5) -0.024(5) 0.042(6)
C34 0.095(7) 0.068(4) 0.044(4) 0.000(3) -0.005(4) 0.047(5)
C35 0.118(12) 0.128(10) 0.110(10) 0.000(8) 0.001(8) 0.079(9)
C36 0.224(18) 0.106(8) 0.079(7) -0.020(6) -0.025(9) 0.072(10)
C37 0.23(2) 0.25(2) 0.17(2) -0.082(16) -0.097(16) 0.18(2)
C38 0.18(2) 0.154(14) 0.23(2) -0.003(14) -0.001(16) 0.091(14)
B1 0.072(7) 0.072(6) 0.069(6) -0.013(5) -0.023(5) 0.022(5)
N1 0.068(4) 0.052(3) 0.041(3) -0.012(2) -0.012(3) 0.032(3)
N2 0.074(5) 0.046(3) 0.035(3) -0.006(2) -0.013(3) 0.021(3)
N3 0.047(4) 0.067(3) 0.050(3) -0.006(3) -0.011(3) 0.026(3)
N4 0.075(4) 0.050(3) 0.047(3) -0.002(2) -0.015(3) 0.030(3)
N5 0.063(4) 0.050(3) 0.042(3) -0.012(2) -0.012(3) 0.035(3)
N6 0.054(4) 0.051(3) 0.048(3) -0.006(2) -0.005(3) 0.027(3)
N7 0.175(17) 0.177(13) 0.199(17) -0.026(12) -0.037(13) 0.010(12)
N8 0.25(2) 0.30(2) 0.142(14) -0.048(14) -0.059(13) 0.19(2)
F1 0.179(7) 0.084(3) 0.109(5) -0.045(3) -0.040(4) 0.051(4)
F2 0.081(5) 0.193(7) 0.266(11) -0.139(7) -0.061(5) 0.049(5)
F3 0.298(13) 0.127(5) 0.095(5) 0.013(4) -0.043(6) 0.112(7)
F4 0.124(5) 0.089(3) 0.092(4) -0.018(3) 0.000(4) 0.031(3)
B2 0.052(14) 0.037(11) 0.033(11) -0.003(12) 0.009(10) -0.020(11)
F5 0.11(2) 0.076(13) 0.039(8) 0.015(7) -0.014(9) -0.028(12)
F6 0.087(13) 0.16(2) 0.17(2) -0.069(18) -0.029(12) 0.057(14)
F7 0.18(3) 0.031(9) 0.121(16) 0.018(8) -0.031(18) 0.003(11)
F8 0.039(8) 0.084(11) 0.058(10) -0.024(9) -0.009(6) 0.024(7)
B2' 0.097(17) 0.062(12) 0.117(18) -0.049(13) -0.054(14) 0.040(12)
F5' 0.157(15) 0.42(3) 0.29(3) -0.25(3) -0.105(15) 0.175(19)
F6' 0.171(17) 0.104(8) 0.174(18) 0.030(9) -0.092(13) 0.030(10)
F7' 0.062(8) 0.133(11) 0.32(2) 0.046(11) -0.021(10) -0.021(8)
F8' 0.32(3) 0.128(12) 0.112(11) -0.038(9) -0.124(14) 0.064(13)
Fe1 0.0576(7) 0.0476(5) 0.0352(5) -0.0115(4) -0.0123(4) 0.0250(5)
Br1 0.0944(8) 0.1156(8) 0.0679(6) -0.0283(5) -0.0082(5) 0.0630(6)
Br2 0.0967(8) 0.0850(6) 0.0467(5) -0.0083(4) -0.0220(4) 0.0457(5)

loop_
_atom_type_symbol
_atom_type_description
_atom_type_scat_dispersion_real
_atom_type_scat_dispersion_imag
_atom_type_scat_source
C C 0.0033 0.0016 'International Tables Vol C Tables 4.2.6.8 and 6.1.1.4'
B B 0.0013 0.0007 'International Tables Vol C Tables 4.2.6.8 and 6.1.1.4'
N N 0.0061 0.0033 'International Tables Vol C Tables 4.2.6.8 and 6.1.1.4'
F F 0.0171 0.0103 'International Tables Vol C Tables 4.2.6.8 and 6.1.1.4'
Fe Fe 0.3463 0.8444 'International Tables Vol C Tables 4.2.6.8 and 6.1.1.4'
Br Br -0.2901 2.4595 'International Tables Vol C Tables 4.2.6.8 and 6.1.1.4'
H H 0.0000 0.0000 'International Tables Vol C Tables 4.2.6.8 and 6.1.1.4'

loop_
_geom_angle_atom_site_label_1
_geom_angle_atom_site_label_2
_geom_angle_atom_site_label_3
_geom_angle
N1 C1 C2 125.5(7)
N1 C1 H1 117.3
C2 C1 H1 117.3
C1 C2 C3 117.7(8)
C1 C2 H2 121.2
C3 C2 H2 121.2
C2 C3 C4 119.8(8)
C2 C3 H3 120.1
C4 C3 H3 120.1
C3 C4 C5 117.1(7)
C3 C4 C6 123.9(8)
C5 C4 C6 119.0(8)
N1 C5 C4 125.1(8)
N1 C5 C9 115.5(7)
C4 C5 C9 119.3(6)
C7 C6 C4 121.7(9)
C7 C6 H6 119.2
C4 C6 H6 119.1
C6 C7 C8 120.5(8)
C6 C7 H7 119.8
C8 C7 H7 119.8
C9 C8 C7 119.6(9)
C9 C8 C10 116.2(8)
C7 C8 C10 124.2(8)
N2 C9 C8 124.4(8)
N2 C9 C5 115.7(6)
C8 C9 C5 119.9(8)
C11 C10 C8 120.0(8)
C11 C10 H10 120.0
C8 C10 H10 120.0
C10 C11 C12 120.0(10)
C10 C11 H11 120.0
C12 C11 H11 120.0
N2 C12 C11 120.0(9)
N2 C12 C13 113.8(6)
C11 C12 C13 126.2(9)
N3 C13 C14 121.0(8)
N3 C13 C12 116.5(7)
C14 C13 C12 122.4(8)
C15 C14 C13 117.4(9)
C15 C14 H14 121.3
C13 C14 H14 121.3
C14 C15 C16 122.4(10)
C14 C15 H15 118.8
C16 C15 H15 118.8
C15 C16 C17 117.8(10)
C15 C16 H16 121.1
C17 C16 H16 121.1
N3 C17 C16 123.4(8)
N3 C17 Br1 116.5(6)
C16 C17 Br1 120.0(7)
N4 C18 C19 120.6(8)
N4 C18 H18 119.7
C19 C18 H18 119.7
C20 C19 C18 121.8(7)
C20 C19 H19 119.1
C18 C19 H19 119.1
C19 C20 C21 118.7(7)
C19 C20 H20 120.6
C21 C20 H20 120.7
C22 C21 C20 116.5(7)
C22 C21 C23 119.4(6)
C20 C21 C23 124.1(7)
N4 C22 C21 124.4(6)
N4 C22 C26 117.2(6)
C21 C22 C26 118.5(6)
C24 C23 C21 122.0(7)
C24 C23 H23 119.0
C21 C23 H23 119.0
C23 C24 C25 120.2(7)
C23 C24 H24 119.9
C25 C24 H24 119.9
C26 C25 C27 115.4(6)
C26 C25 C24 119.8(6)
C27 C25 C24 124.8(6)
N5 C26 C25 123.8(6)
N5 C26 C22 116.0(6)
C25 C26 C22 120.2(6)
C28 C27 C25 121.5(6)
C28 C27 H27 119.2
C25 C27 H27 119.3
C27 C28 C29 118.1(6)
C27 C28 H28 121.0
C29 C28 H28 121.0
N5 C29 C28 121.4(7)
N5 C29 C30 113.6(6)
C28 C29 C30 125.0(6)
N6 C30 C31 122.5(7)
N6 C30 C29 115.5(5)
C31 C30 C29 122.0(7)
C32 C31 C30 118.0(8)
C32 C31 H31 121.0
C30 C31 H31 121.0
C33 C32 C31 121.3(8)
C33 C32 H32 119.4
C31 C32 H32 119.3
C32 C33 C34 115.7(8)
C32 C33 H33 122.2
C34 C33 H33 122.2
N6 C34 C33 126.1(8)
N6 C34 Br2 116.1(5)
C33 C34 Br2 117.7(6)
N7 C35 C36 174.4(19)
C35 C36 H36A 109.4
C35 C36 H36B 109.5
H36A C36 H36B 109.5
C35 C36 H36C 109.5
H36A C36 H36C 109.5
H36B C36 H36C 109.5
N8 C37 C38 173(2)
C37 C38 H38A 109.5
C37 C38 H38B 109.5
H38A C38 H38B 109.5
C37 C38 H38C 109.5
H38A C38 H38C 109.5
H38B C38 H38C 109.5
F1 B1 F3 110.8(8)
F1 B1 F4 112.7(8)
F3 B1 F4 109.1(9)
F1 B1 F2 107.8(8)
F3 B1 F2 111.6(9)
F4 B1 F2 104.7(8)
C5 N1 C1 114.8(6)
C5 N1 Fe1 114.4(5)
C1 N1 Fe1 130.7(4)
C9 N2 C12 119.4(6)
C9 N2 Fe1 119.4(5)
C12 N2 Fe1 121.1(5)
C17 N3 C13 118.0(7)
C17 N3 Fe1 127.3(5)
C13 N3 Fe1 114.7(5)
C22 N4 C18 117.7(6)
C22 N4 Fe1 113.6(4)
C18 N4 Fe1 128.7(5)
C29 N5 C26 119.8(6)
C29 N5 Fe1 122.5(4)
C26 N5 Fe1 117.7(4)
C34 N6 C30 116.4(6)
C34 N6 Fe1 128.4(5)
C30 N6 Fe1 114.9(4)
F5 B2 F7 106.4(18)
F5 B2 F8 120(2)
F7 B2 F8 110(2)
F5 B2 F6 112(2)
F7 B2 F6 110(2)
F8 B2 F6 98.1(16)
F7' B2' F8' 118.9(18)
F7' B2' F6' 111.2(16)
F8' B2' F6' 111.8(15)
F7' B2' F5' 111.0(17)
F8' B2' F5' 96.2(16)
F6' B2' F5' 106.1(18)
N2 Fe1 N5 162.0(2)
N2 Fe1 N4 93.9(2)
N5 Fe1 N4 75.5(2)
N2 Fe1 N1 74.6(2)
N5 Fe1 N1 91.3(2)
N4 Fe1 N1 93.6(2)
N2 Fe1 N3 73.8(2)
N5 Fe1 N3 120.5(2)
N4 Fe1 N3 92.6(2)
N1 Fe1 N3 148.2(2)
N2 Fe1 N6 117.8(2)
N5 Fe1 N6 73.1(2)
N4 Fe1 N6 148.1(2)
N1 Fe1 N6 92.28(19)
N3 Fe1 N6 98.6(2)

loop_
_geom_bond_atom_site_label_1
_geom_bond_atom_site_label_2
_geom_bond_distance
C1 N1 1.359(10)
C1 C2 1.375(12)
C1 H1 0.9300
C2 C3 1.394(12)
C2 H2 0.9300
C3 C4 1.389(13)
C3 H3 0.9300
C4 C5 1.404(11)
C4 C6 1.425(11)
C5 N1 1.344(8)
C5 C9 1.457(11)
C6 C7 1.369(14)
C6 H6 0.9300
C7 C8 1.424(14)
C7 H7 0.9300
C8 C9 1.398(9)
C8 C10 1.409(14)
C9 N2 1.321(10)
C10 C11 1.344(16)
C10 H10 0.9300
C11 C12 1.435(11)
C11 H11 0.9300
C12 N2 1.332(10)
C12 C13 1.454(12)
C13 N3 1.342(9)
C13 C14 1.440(13)
C14 C15 1.336(15)
C14 H14 0.9300
C15 C16 1.348(14)
C15 H15 0.9300
C16 C17 1.383(13)
C16 H16 0.9300
C17 N3 1.331(10)
C17 Br1 1.879(9)
C18 N4 1.350(9)
C18 C19 1.406(11)
C18 H18 0.9300
C19 C20 1.326(12)
C19 H19 0.9300
C20 C21 1.413(10)
C20 H20 0.9300
C21 C22 1.410(9)
C21 C23 1.419(10)
C22 N4 1.325(9)
C22 C26 1.443(9)
C23 C24 1.343(10)
C23 H23 0.9300
C24 C25 1.429(10)
C24 H24 0.9300
C25 C26 1.389(9)
C25 C27 1.413(10)
C26 N5 1.341(8)
C27 C28 1.356(11)
C27 H27 0.9300
C28 C29 1.422(10)
C28 H28 0.9300
C29 N5 1.311(8)
C29 C30 1.491(10)
C30 N6 1.333(9)
C30 C31 1.394(9)
C31 C32 1.359(13)
C31 H31 0.9300
C32 C33 1.355(14)
C32 H32 0.9300
C33 C34 1.385(11)
C33 H33 0.9300
C34 N6 1.308(9)
C34 Br2 1.911(8)
C35 N7 1.13(2)
C35 C36 1.43(2)
C36 H36A 0.9600
C36 H36B 0.9600
C36 H36C 0.9600
C37 N8 1.16(2)
C37 C38 1.46(2)
C38 H38A 0.9600
C38 H38B 0.9600
C38 H38C 0.9600
B1 F1 1.352(10)
B1 F3 1.339(10)
B1 F4 1.350(11)
B1 F2 1.358(11)
N1 Fe1 2.211(6)
N2 Fe1 2.091(5)
N3 Fe1 2.219(6)
N4 Fe1 2.211(5)
N5 Fe1 2.094(5)
N6 Fe1 2.251(5)
B2 F5 1.358(17)
B2 F7 1.367(18)
B2 F8 1.371(18)
B2 F6 1.378(18)
B2' F7' 1.288(15)
B2' F8' 1.321(14)
B2' F6' 1.333(15)
B2' F5' 1.333(16)

loop_
_geom_torsion_atom_site_label_1
_geom_torsion_atom_site_label_2
_geom_torsion_atom_site_label_3
_geom_torsion_atom_site_label_4
_geom_torsion
N1 C1 C2 C3 -0.7(11)
C1 C2 C3 C4 -0.4(11)
C2 C3 C4 C5 1.3(10)
C2 C3 C4 C6 -178.5(7)
C3 C4 C5 N1 -1.3(10)
C6 C4 C5 N1 178.5(6)
C3 C4 C5 C9 -179.8(6)
C6 C4 C5 C9 0.1(9)
C3 C4 C6 C7 179.3(7)
C5 C4 C6 C7 -0.5(11)
C4 C6 C7 C8 0.6(12)
C6 C7 C8 C9 -0.3(11)
C6 C7 C8 C10 -177.7(8)
C7 C8 C9 N2 -180.0(6)
C10 C8 C9 N2 -2.3(10)
C7 C8 C9 C5 -0.2(10)
C10 C8 C9 C5 177.5(6)
N1 C5 C9 N2 1.5(8)
C4 C5 C9 N2 -179.9(6)
N1 C5 C9 C8 -178.4(5)
C4 C5 C9 C8 0.3(9)
C9 C8 C10 C11 2.2(12)
C7 C8 C10 C11 179.8(8)
C8 C10 C11 C12 -0.8(13)
C10 C11 C12 N2 -0.8(11)
C10 C11 C12 C13 -179.6(8)
N2 C12 C13 N3 1.0(9)
C11 C12 C13 N3 179.9(6)
N2 C12 C13 C14 -177.4(6)
C11 C12 C13 C14 1.5(11)
N3 C13 C14 C15 -0.8(11)
C12 C13 C14 C15 177.5(7)
C13 C14 C15 C16 0.8(13)
C14 C15 C16 C17 -0.5(14)
C15 C16 C17 N3 0.1(13)
C15 C16 C17 Br1 177.0(7)
N4 C18 C19 C20 -6.5(15)
C18 C19 C20 C21 6.2(14)
C19 C20 C21 C22 -3.4(12)
C19 C20 C21 C23 176.9(8)
C20 C21 C22 N4 0.8(11)
C23 C21 C22 N4 -179.5(7)
C20 C21 C22 C26 -179.5(7)
C23 C21 C22 C26 0.2(10)
C22 C21 C23 C24 1.9(12)
C20 C21 C23 C24 -178.4(8)
C21 C23 C24 C25 -2.8(12)
C23 C24 C25 C26 1.6(12)
C23 C24 C25 C27 -178.7(8)
C27 C25 C26 N5 -1.1(11)
C24 C25 C26 N5 178.6(7)
C27 C25 C26 C22 -179.2(7)
C24 C25 C26 C22 0.5(11)
N4 C22 C26 N5 0.1(10)
C21 C22 C26 N5 -179.6(6)
N4 C22 C26 C25 178.4(7)
C21 C22 C26 C25 -1.3(10)
C26 C25 C27 C28 1.3(11)
C24 C25 C27 C28 -178.4(8)
C25 C27 C28 C29 -2.5(12)
C27 C28 C29 N5 3.5(12)
C27 C28 C29 C30 -178.8(7)
N5 C29 C30 N6 -2.5(10)
C28 C29 C30 N6 179.6(7)
N5 C29 C30 C31 176.4(7)
C28 C29 C30 C31 -1.4(12)
N6 C30 C31 C32 -1.8(14)
C29 C30 C31 C32 179.3(9)
C30 C31 C32 C33 0.5(18)
C31 C32 C33 C34 0.8(18)
C32 C33 C34 N6 -1.0(16)
C32 C33 C34 Br2 -178.7(9)
C4 C5 N1 C1 0.2(9)
C9 C5 N1 C1 178.8(5)
C4 C5 N1 Fe1 176.5(5)
C9 C5 N1 Fe1 -5.0(7)
C2 C1 N1 C5 0.8(10)
C2 C1 N1 Fe1 -174.7(5)
C8 C9 N2 C12 0.8(10)
C5 C9 N2 C12 -179.0(5)
C8 C9 N2 Fe1 -177.0(5)
C5 C9 N2 Fe1 3.2(7)
C11 C12 N2 C9 0.8(9)
C13 C12 N2 C9 179.7(6)
C11 C12 N2 Fe1 178.6(5)
C13 C12 N2 Fe1 -2.5(8)
C16 C17 N3 C13 -0.1(11)
Br1 C17 N3 C13 -177.2(5)
C16 C17 N3 Fe1 -178.6(6)
Br1 C17 N3 Fe1 4.4(8)
C14 C13 N3 C17 0.5(10)
C12 C13 N3 C17 -177.9(6)
C14 C13 N3 Fe1 179.1(5)
C12 C13 N3 Fe1 0.7(7)
C21 C22 N4 C18 -0.9(11)
C26 C22 N4 C18 179.4(7)
C21 C22 N4 Fe1 177.6(6)
C26 C22 N4 Fe1 -2.1(8)
C19 C18 N4 C22 3.6(13)
C19 C18 N4 Fe1 -174.7(7)
C28 C29 N5 C26 -3.3(11)
C30 C29 N5 C26 178.8(6)
C28 C29 N5 Fe1 174.9(6)
C30 C29 N5 Fe1 -3.1(9)
C25 C26 N5 C29 2.2(11)
C22 C26 N5 C29 -179.6(6)
C25 C26 N5 Fe1 -176.1(6)
C22 C26 N5 Fe1 2.1(8)
C33 C34 N6 C30 -0.2(13)
Br2 C34 N6 C30 177.5(5)
C33 C34 N6 Fe1 173.2(7)
Br2 C34 N6 Fe1 -9.1(9)
C31 C30 N6 C34 1.7(11)
C29 C30 N6 C34 -179.4(7)
C31 C30 N6 Fe1 -172.6(6)
C29 C30 N6 Fe1 6.3(8)
